data_1550887
loop_
_publ_author_name
'Choung, Ku Sun'
'Marroquin, Karen'
'Teets, Thomas S.'

_publ_section_title
;
 Cyclometalated Iridium-BODIPY Ratiometric O2 Sensors
;
_journal_name_full 'Chemical Science'
_journal_paper_doi 10.1039/C9SC00696F
_journal_year 2019
_chemical_formula_sum 'C49 H39 B F12 Ir N6 P'
_chemical_formula_weight 1173.84
_space_group_crystal_system monoclinic
_space_group_IT_number 14
_space_group_name_Hall '-P 2yn'
_space_group_name_H-M_alt 'P 1 21/n 1'
_symmetry_space_group_name_Hall '-P 2yn'
_symmetry_space_group_name_H-M 'P 1 21/n 1'
_atom_sites_solution_hydrogens geom
_audit_creation_method SHELXL-2014/7
_audit_update_record
;
2018-12-06 deposited with the CCDC.    2019-04-15 downloaded from the CCDC.
;
_cell_angle_alpha 90
_cell_angle_beta 91.307(3)
_cell_angle_gamma 90
_cell_formula_units_Z 8
_cell_length_a 18.512(5)
_cell_length_b 18.686(5)
_cell_length_c 32.097(8)
_cell_measurement_reflns_used 9799
_cell_measurement_temperature 123(2)
_cell_measurement_theta_max 27.41
_cell_measurement_theta_min 2.43
_cell_volume 11100(5)
_computing_cell_refinement 'Bruker SAINT'
_computing_data_collection 'Bruker APEX2'
_computing_data_reduction 'Bruker SAINT'
_computing_molecular_graphics 'Bruker SHELXTL'
_computing_publication_material 'Bruker SHELXTL'
_computing_structure_refinement 'SHELXL-2014/7 (Sheldrick, 2014)'
_computing_structure_solution 'SHELXS-97 (Sheldrick 2008)'
_diffrn_ambient_temperature 123(2)
_diffrn_measured_fraction_theta_full 0.975
_diffrn_measured_fraction_theta_max 0.977
_diffrn_measurement_device_type 'Bruker APEX-II CCD'
_diffrn_measurement_method '\f and \w scans'
_diffrn_radiation_type MoK\a
_diffrn_radiation_wavelength 0.71073
_diffrn_reflns_av_R_equivalents 0.0551
_diffrn_reflns_av_unetI/netI 0.0732
_diffrn_reflns_Laue_measured_fraction_full 0.975
_diffrn_reflns_Laue_measured_fraction_max 0.977
_diffrn_reflns_limit_h_max 21
_diffrn_reflns_limit_h_min -23
_diffrn_reflns_limit_k_max 23
_diffrn_reflns_limit_k_min -23
_diffrn_reflns_limit_l_max 35
_diffrn_reflns_limit_l_min -41
_diffrn_reflns_number 56882
_diffrn_reflns_point_group_measured_fraction_full 0.975
_diffrn_reflns_point_group_measured_fraction_max 0.977
_diffrn_reflns_theta_full 25.242
_diffrn_reflns_theta_max 27.103
_diffrn_reflns_theta_min 1.258
_exptl_absorpt_coefficient_mu 2.511
_exptl_absorpt_correction_T_max 0.7456
_exptl_absorpt_correction_T_min 0.5161
_exptl_absorpt_correction_type multi-scan
_exptl_absorpt_process_details sadabs
_exptl_crystal_colour orange
_exptl_crystal_density_diffrn 1.405
_exptl_crystal_description plate
_exptl_crystal_F_000 4640
_exptl_crystal_size_max 0.290
_exptl_crystal_size_mid 0.170
_exptl_crystal_size_min 0.040
_refine_diff_density_max 3.296
_refine_diff_density_min -3.196
_refine_diff_density_rms 0.245
_refine_ls_extinction_method none
_refine_ls_goodness_of_fit_ref 1.107
_refine_ls_hydrogen_treatment constr
_refine_ls_matrix_type full
_refine_ls_number_parameters 1328
_refine_ls_number_reflns 23916
_refine_ls_number_restraints 2337
_refine_ls_restrained_S_all 1.180
_refine_ls_R_factor_all 0.1109
_refine_ls_R_factor_gt 0.0755
_refine_ls_shift/su_max 0.006
_refine_ls_shift/su_mean 0.000
_refine_ls_structure_factor_coef Fsqd
_refine_ls_weighting_details 'w=1/[\s^2^(Fo^2^)+(0.1031P)^2^+138.2186P] where P=(Fo^2^+2Fc^2^)/3'
_refine_ls_weighting_scheme calc
_refine_ls_wR_factor_gt 0.1999
_refine_ls_wR_factor_ref 0.2417
_reflns_Friedel_coverage 0.000
_reflns_number_gt 17632
_reflns_number_total 23916
_reflns_threshold_expression 'I > 2\s(I)'
_cod_data_source_file c9sc00696f2.cif
_cod_data_source_block 5
_cod_database_code 1550887
_shelx_shelxl_version_number 2014/7
_shelx_space_group_comment
; 
The symmetry employed for this shelxl refinement is uniquely defined 
by the following loop, which should always be used as a source of 
symmetry information in preference to the above space-group names. 
They are only intended as comments. 
;
_shelx_estimated_absorpt_t_min 0.530
_shelx_estimated_absorpt_t_max 0.906
_platon_squeeze_void_probe_radius 1.20

loop_
_space_group_symop_operation_xyz
'x, y, z'
'-x+1/2, y+1/2, -z+1/2'
'-x, -y, -z'
'x-1/2, -y-1/2, z-1/2'

loop_
_atom_site_label
_atom_site_type_symbol
_atom_site_fract_x
_atom_site_fract_y
_atom_site_fract_z
_atom_site_U_iso_or_equiv
_atom_site_adp_type
_atom_site_occupancy
_atom_site_site_symmetry_order
_atom_site_calc_flag
_atom_site_refinement_flags_posn
_atom_site_refinement_flags_adp
_atom_site_refinement_flags_occupancy
_atom_site_disorder_assembly
_atom_site_disorder_group
Ir1 Ir 2.10669(2) 0.87954(2) -0.83566(2) 0.02728(11) Uani 1 1 d . U . . .
Ir1A Ir 0.11996(2) 0.60441(2) 0.67222(2) 0.03289(12) Uani 1 1 d . U . . .
P1S P 0.51270(14) 0.87815(15) 0.73812(9) 0.0348(5) Uani 1 1 d . U . . .
P2S P 0.49253(15) 0.37197(16) 0.75935(10) 0.0406(6) Uani 1 1 d . U . . .
F1S F 0.4494(3) 0.9236(4) 0.7163(2) 0.0472(13) Uani 1 1 d . U . . .
F1 F 2.2594(4) 0.7774(4) -0.9660(2) 0.0601(17) Uani 1 1 d . U . . .
F1A F 0.2828(5) 0.4520(7) 0.5646(3) 0.104(3) Uani 1 1 d . U . . .
F2S F 0.5062(3) 0.8211(4) 0.7008(2) 0.0461(13) Uani 1 1 d . U . . .
F2 F 2.0982(4) 0.9670(5) -0.9930(2) 0.067(2) Uani 1 1 d . U . . .
F2A F 0.1461(7) 0.6426(6) 0.5098(3) 0.107(3) Uani 1 1 d . U . . .
F3S F 0.5185(3) 0.9351(3) 0.7760(2) 0.0425(12) Uani 1 1 d . U . . .
F3 F 2.2394(4) 1.1399(3) -0.8189(2) 0.0485(15) Uani 1 1 d . U . . .
F3A F 0.2910(6) 0.8432(5) 0.6698(3) 0.097(3) Uani 1 1 d . U . . .
F4S F 0.4535(3) 0.8345(4) 0.7637(2) 0.0451(12) Uani 1 1 d . U . . .
F4 F 2.3694(3) 0.9374(4) -0.7732(2) 0.0527(16) Uani 1 1 d . U . . .
F4A F 0.3874(4) 0.6365(6) 0.7332(3) 0.099(3) Uani 1 1 d . U . . .
F5S F 0.5766(3) 0.8322(3) 0.7599(2) 0.0450(13) Uani 1 1 d . U . . .
F5A F 0.1303(7) 0.7243(8) 0.9762(4) 0.160(4) Uani 1 1 d D U . . .
F5 F 2.1408(9) 0.9191(9) -0.5199(4) 0.073(3) Uani 0.522(7) 1 d D U P A -1
F5B F 2.0913(11) 0.8755(10) -0.5119(4) 0.074(3) Uani 0.478(7) 1 d D U P A -2
F6A F 0.0508(8) 0.6366(9) 0.9937(3) 0.160(4) Uani 1 1 d D U . . .
F6 F 2.0769(9) 0.8176(10) -0.5153(4) 0.076(3) Uani 0.522(7) 1 d D U P A -1
F6B F 2.0548(9) 0.7650(9) -0.5315(5) 0.067(3) Uani 0.478(7) 1 d D U P A -2
F7S F 0.4436(4) 0.3510(4) 0.7194(2) 0.0526(14) Uani 1 1 d . U . . .
F8S F 0.5588(4) 0.3922(4) 0.7300(3) 0.0553(15) Uani 1 1 d . U . . .
F9S F 0.5424(4) 0.3948(4) 0.7993(2) 0.0536(14) Uani 1 1 d . U . . .
F10S F 0.4634(3) 0.4537(3) 0.7558(2) 0.0487(13) Uani 1 1 d . U . . .
F11S F 0.5224(3) 0.2909(3) 0.7633(2) 0.0450(13) Uani 1 1 d . U . . .
F12S F 0.4266(3) 0.3535(4) 0.7893(2) 0.0504(14) Uani 1 1 d . U . . .
F21S F 0.5719(4) 0.9230(4) 0.7130(2) 0.0545(15) Uani 1 1 d . U . . .
N1 N 2.0412(4) 0.9561(4) -0.8639(3) 0.0327(11) Uani 1 1 d . U . . .
N1A N 0.0680(6) 0.6804(5) 0.6343(3) 0.0467(13) Uani 1 1 d . U . . .
N2 N 2.1843(4) 0.8097(5) -0.8116(3) 0.0314(11) Uani 1 1 d . U . . .
N2A N 0.1850(4) 0.5333(5) 0.7048(3) 0.0390(12) Uani 1 1 d . U . . .
N3A N -0.0109(4) 0.5074(4) 0.6406(2) 0.0291(14) Uani 1 1 d . U . . .
N3 N 1.9920(4) 0.7714(5) -0.8747(3) 0.0344(16) Uani 1 1 d . U . . .
N4 N 2.0715(4) 0.8889(5) -0.7710(3) 0.0309(12) Uani 1 1 d . U . . .
N4A N 0.0786(4) 0.6347(4) 0.7342(2) 0.0296(12) Uani 1 1 d . U . . .
N5A N 0.0242(6) 0.7055(6) 0.9325(3) 0.0652(19) Uani 1 1 d D U . . .
N5 N 2.0416(10) 0.9136(11) -0.5657(4) 0.0618(16) Uani 0.522(7) 1 d D U P A -1
N5B N 2.0141(8) 0.8726(11) -0.5698(4) 0.0618(16) Uani 0.478(7) 1 d D U P A -2
N6 N 2.1408(5) 0.8328(5) -0.5778(2) 0.0524(16) Uani 1 1 d D U . . .
N6A N 0.1252(7) 0.6192(7) 0.9333(3) 0.078(2) Uani 1 1 d D U . . .
C12 C 1.9911(6) 0.9948(6) -0.8435(4) 0.0384(16) Uani 1 1 d . U . . .
H12 H 1.9849 0.9856 -0.8147 0.046 Uiso 1 1 calc R U . . .
C12A C 0.0271(9) 0.7297(7) 0.6478(4) 0.061(2) Uani 1 1 d . U . . .
H12A H 0.0167 0.7305 0.6767 0.074 Uiso 1 1 calc R U . . .
C13 C 1.9484(6) 1.0470(6) -0.8623(4) 0.0449(19) Uani 1 1 d . U . . .
H13 H 1.9133 1.0729 -0.8474 0.054 Uiso 1 1 calc R U . . .
C13A C -0.0030(11) 0.7826(8) 0.6221(5) 0.079(3) Uani 1 1 d . U . . .
H13A H -0.0316 0.8201 0.6330 0.094 Uiso 1 1 calc R U . . .
C14 C 1.9600(7) 1.0594(7) -0.9047(4) 0.049(2) Uani 1 1 d . U . . .
H14 H 1.9322 1.0945 -0.9193 0.059 Uiso 1 1 calc R U . . .
C14A C 0.0103(12) 0.7781(9) 0.5810(5) 0.089(3) Uani 1 1 d . U . . .
H14A H -0.0145 0.8093 0.5622 0.107 Uiso 1 1 calc R U . . .
C15 C 2.0124(6) 1.0203(6) -0.9257(4) 0.0460(19) Uani 1 1 d . U . . .
H15 H 2.0194 1.0287 -0.9545 0.055 Uiso 1 1 calc R U . . .
C15A C 0.0599(11) 0.7287(8) 0.5654(4) 0.078(3) Uani 1 1 d . U . . .
H15A H 0.0725 0.7292 0.5368 0.094 Uiso 1 1 calc R U . . .
C16 C 2.0535(6) 0.9701(6) -0.9052(3) 0.0353(14) Uani 1 1 d . U . . .
C16A C 0.0901(8) 0.6789(7) 0.5928(4) 0.0580(18) Uani 1 1 d . U . . .
C21 C 2.1420(5) 0.8718(6) -0.8949(3) 0.0307(12) Uani 1 1 d . U . . .
C21A C 0.1622(6) 0.5767(7) 0.6165(3) 0.0447(13) Uani 1 1 d . U . . .
C22 C 2.1928(6) 0.8236(6) -0.9095(3) 0.0373(16) Uani 1 1 d . U . . .
H22 H 2.2154 0.7903 -0.8911 0.045 Uiso 1 1 calc R U . . .
C22A C 0.2091(7) 0.5221(8) 0.6099(4) 0.057(2) Uani 1 1 d . U . . .
H22A H 0.2251 0.4937 0.6329 0.068 Uiso 1 1 calc R U . . .
C23 C 2.2100(6) 0.8250(7) -0.9516(3) 0.0444(17) Uani 1 1 d . U . . .
C23A C 0.2340(8) 0.5068(9) 0.5708(4) 0.069(2) Uani 1 1 d . U . . .
C24 C 2.1788(7) 0.8720(7) -0.9799(4) 0.0498(19) Uani 1 1 d . U . . .
H24 H 2.1915 0.8719 -1.0084 0.060 Uiso 1 1 calc R U . . .
C24A C 0.2129(9) 0.5492(10) 0.5366(4) 0.078(2) Uani 1 1 d . U . . .
H24A H 0.2313 0.5408 0.5096 0.094 Uiso 1 1 calc R U . . .
C25 C 2.1292(7) 0.9184(7) -0.9652(3) 0.0471(18) Uani 1 1 d . U . . .
C25A C 0.1646(10) 0.6034(9) 0.5436(4) 0.071(2) Uani 1 1 d . U . . .
C26 C 2.1098(6) 0.9225(6) -0.9235(3) 0.0372(15) Uani 1 1 d . U . . .
C26A C 0.1402(8) 0.6213(7) 0.5821(4) 0.0546(17) Uani 1 1 d . U . . .
C32 C 2.1758(5) 0.7393(6) -0.8076(3) 0.0335(16) Uani 1 1 d . U . . .
H32 H 2.1307 0.7190 -0.8160 0.040 Uiso 1 1 calc R U . . .
C32A C 0.1625(6) 0.4653(7) 0.7151(4) 0.0471(19) Uani 1 1 d . U . . .
H32A H 0.1143 0.4505 0.7089 0.056 Uiso 1 1 calc R U . . .
C33 C 2.2298(5) 0.6934(6) -0.7919(3) 0.0381(17) Uani 1 1 d . U . . .
H33 H 2.2215 0.6434 -0.7895 0.046 Uiso 1 1 calc R U . . .
C33A C 0.2106(7) 0.4188(8) 0.7344(4) 0.057(2) Uani 1 1 d . U . . .
H33A H 0.1958 0.3712 0.7403 0.069 Uiso 1 1 calc R U . . .
C34 C 2.2962(6) 0.7232(6) -0.7798(4) 0.0433(19) Uani 1 1 d . U . . .
H34 H 2.3344 0.6938 -0.7694 0.052 Uiso 1 1 calc R U . . .
C34A C 0.2792(7) 0.4400(9) 0.7452(4) 0.066(2) Uani 1 1 d . U . . .
H34A H 0.3109 0.4080 0.7595 0.079 Uiso 1 1 calc R U . . .
C35 C 2.3053(5) 0.7988(6) -0.7833(3) 0.0382(17) Uani 1 1 d . U . . .
H35 H 2.3500 0.8200 -0.7750 0.046 Uiso 1 1 calc R U . . .
C35A C 0.3022(6) 0.5081(9) 0.7352(4) 0.062(2) Uani 1 1 d . U . . .
H35A H 0.3505 0.5224 0.7413 0.074 Uiso 1 1 calc R U . . .
C36 C 2.2500(5) 0.8413(6) -0.7987(3) 0.0311(14) Uani 1 1 d . U . . .
C36A C 0.2532(6) 0.5560(8) 0.7160(4) 0.0508(17) Uani 1 1 d . U . . .
C41 C 2.1876(5) 0.9520(5) -0.8216(3) 0.0286(11) Uani 1 1 d . U . . .
C41A C 0.2112(6) 0.6681(7) 0.6825(3) 0.0461(13) Uani 1 1 d . U . . .
C42 C 2.1845(5) 1.0270(6) -0.8273(3) 0.0344(16) Uani 1 1 d . U . . .
H42 H 2.1432 1.0489 -0.8399 0.041 Uiso 1 1 calc R U . . .
C42A C 0.2206(8) 0.7376(8) 0.6709(4) 0.0575(19) Uani 1 1 d . U . . .
H42A H 0.1840 0.7614 0.6550 0.069 Uiso 1 1 calc R U . . .
C43 C 2.2430(6) 1.0678(6) -0.8141(3) 0.0381(17) Uani 1 1 d . U . . .
C43A C 0.2815(9) 0.7723(9) 0.6819(5) 0.071(2) Uani 1 1 d . U . . .
C44 C 2.3057(6) 1.0395(6) -0.7952(3) 0.0403(17) Uani 1 1 d . U . . .
H44 H 2.3449 1.0689 -0.7862 0.048 Uiso 1 1 calc R U . . .
C44A C 0.3414(8) 0.7359(10) 0.7022(5) 0.079(2) Uani 1 1 d . U . . .
H44A H 0.3864 0.7592 0.7074 0.095 Uiso 1 1 calc R U . . .
C45 C 2.3068(5) 0.9665(6) -0.7903(3) 0.0375(16) Uani 1 1 d . U . . .
C45A C 0.3308(7) 0.6684(10) 0.7134(5) 0.070(2) Uani 1 1 d . U . . .
C46 C 2.2514(5) 0.9199(6) -0.8038(3) 0.0303(13) Uani 1 1 d . U . . .
C46A C 0.2673(6) 0.6318(8) 0.7041(4) 0.0528(17) Uani 1 1 d . U . . .
C50 C 2.0330(5) 0.8059(5) -0.8554(3) 0.0312(14) Uani 1 1 d . U . . .
C50A C 0.0369(5) 0.5396(5) 0.6559(3) 0.0290(14) Uani 1 1 d . U . . .
C51A C -0.0729(5) 0.4760(5) 0.6213(3) 0.0296(14) Uani 1 1 d . U . . .
C51 C 1.9384(6) 0.7303(6) -0.8969(3) 0.0381(16) Uani 1 1 d . U . . .
C52A C -0.0756(6) 0.4021(6) 0.6150(3) 0.0342(15) Uani 1 1 d . U . . .
C52 C 1.9540(7) 0.6601(6) -0.9065(4) 0.050(2) Uani 1 1 d . U . . .
C53A C -0.1382(6) 0.3751(6) 0.5960(3) 0.0420(18) Uani 1 1 d . U . . .
H53A H -0.1421 0.3252 0.5909 0.050 Uiso 1 1 calc R U . . .
C53 C 1.8989(9) 0.6217(7) -0.9265(4) 0.063(2) Uani 1 1 d . U . . .
H53 H 1.9071 0.5734 -0.9342 0.076 Uiso 1 1 calc R U . . .
C54A C -0.1944(6) 0.4196(7) 0.5846(4) 0.047(2) Uani 1 1 d . U . . .
H54A H -0.2376 0.3995 0.5732 0.057 Uiso 1 1 calc R U . . .
C54 C 1.8318(8) 0.6528(8) -0.9355(4) 0.066(3) Uani 1 1 d . U . . .
H54 H 1.7942 0.6247 -0.9478 0.079 Uiso 1 1 calc R U . . .
C55A C -0.1893(6) 0.4962(7) 0.5897(3) 0.0427(18) Uani 1 1 d . U . . .
H55A H -0.2271 0.5266 0.5799 0.051 Uiso 1 1 calc R U . . .
C55 C 1.8194(7) 0.7256(7) -0.9264(4) 0.055(2) Uani 1 1 d . U . . .
H55 H 1.7741 0.7468 -0.9333 0.066 Uiso 1 1 calc R U . . .
C56A C -0.1282(5) 0.5243(6) 0.6091(3) 0.0350(16) Uani 1 1 d . U . . .
C56 C 1.8738(6) 0.7662(6) -0.9073(3) 0.0418(18) Uani 1 1 d . U . . .
C57A C -0.0144(7) 0.3547(6) 0.6286(4) 0.048(2) Uani 1 1 d . U . . .
H57A H 0.0243 0.3838 0.6411 0.073 Uiso 0.5 1 calc R U P . .
H57B H -0.0315 0.3201 0.6491 0.073 Uiso 0.5 1 calc R U P . .
H57C H 0.0040 0.3290 0.6044 0.073 Uiso 0.5 1 calc R U P . .
H57D H -0.0265 0.3048 0.6219 0.073 Uiso 0.5 1 calc R U P . .
H57E H 0.0293 0.3685 0.6140 0.073 Uiso 0.5 1 calc R U P . .
H57F H -0.0061 0.3596 0.6587 0.073 Uiso 0.5 1 calc R U P . .
C57 C 2.0268(9) 0.6266(8) -0.8970(5) 0.065(3) Uani 1 1 d . U . . .
H57G H 2.0264 0.5766 -0.9063 0.098 Uiso 0.5 1 calc R U P . .
H57H H 2.0644 0.6530 -0.9116 0.098 Uiso 0.5 1 calc R U P . .
H57I H 2.0368 0.6283 -0.8669 0.098 Uiso 0.5 1 calc R U P . .
H57J H 2.0586 0.6620 -0.8835 0.098 Uiso 0.5 1 calc R U P . .
H57K H 2.0207 0.5857 -0.8783 0.098 Uiso 0.5 1 calc R U P . .
H57L H 2.0483 0.6103 -0.9230 0.098 Uiso 0.5 1 calc R U P . .
C58A C -0.1196(6) 0.6044(6) 0.6143(4) 0.045(2) Uani 1 1 d . U . . .
H58A H -0.0734 0.6147 0.6287 0.067 Uiso 0.5 1 calc R U P . .
H58B H -0.1204 0.6274 0.5868 0.067 Uiso 0.5 1 calc R U P . .
H58C H -0.1593 0.6232 0.6308 0.067 Uiso 0.5 1 calc R U P . .
H58D H -0.1620 0.6288 0.6022 0.067 Uiso 0.5 1 calc R U P . .
H58E H -0.1150 0.6161 0.6440 0.067 Uiso 0.5 1 calc R U P . .
H58F H -0.0761 0.6203 0.6001 0.067 Uiso 0.5 1 calc R U P . .
C58 C 1.8619(6) 0.8452(7) -0.8986(4) 0.047(2) Uani 1 1 d . U . . .
H58G H 1.9054 0.8653 -0.8851 0.070 Uiso 0.5 1 calc R U P . .
H58H H 1.8518 0.8704 -0.9248 0.070 Uiso 0.5 1 calc R U P . .
H58I H 1.8209 0.8507 -0.8801 0.070 Uiso 0.5 1 calc R U P . .
H58J H 1.8133 0.8590 -0.9082 0.070 Uiso 0.5 1 calc R U P . .
H58K H 1.8669 0.8539 -0.8685 0.070 Uiso 0.5 1 calc R U P . .
H58L H 1.8978 0.8735 -0.9133 0.070 Uiso 0.5 1 calc R U P . .
C61A C -0.0311(9) 0.7781(11) 0.9896(4) 0.088(4) Uani 1 1 d D U . . .
H61A H -0.0691 0.8142 0.9924 0.132 Uiso 0.5 1 calc R U P . .
H61B H -0.0428 0.7361 1.0065 0.132 Uiso 0.5 1 calc R U P . .
H61C H 0.0152 0.7982 0.9993 0.132 Uiso 0.5 1 calc R U P . .
H61D H 0.0047 0.7515 1.0064 0.132 Uiso 0.5 1 calc R U P . .
H61E H -0.0217 0.8295 0.9923 0.132 Uiso 0.5 1 calc R U P . .
H61F H -0.0797 0.7675 0.9995 0.132 Uiso 0.5 1 calc R U P . .
C61 C 1.9812(16) 0.9549(15) -0.4984(5) 0.075(4) Uani 0.522(7) 1 d D U P A -1
H61G H 1.9373 0.9812 -0.4914 0.113 Uiso 0.261(4) 1 calc R U P A -1
H61H H 1.9797 0.9070 -0.4860 0.113 Uiso 0.261(4) 1 calc R U P A -1
H61I H 2.0237 0.9807 -0.4876 0.113 Uiso 0.261(4) 1 calc R U P A -1
H61J H 2.0232 0.9314 -0.4853 0.113 Uiso 0.261(4) 1 calc R U P A -1
H61K H 1.9807 1.0056 -0.4906 0.113 Uiso 0.261(4) 1 calc R U P A -1
H61L H 1.9368 0.9319 -0.4890 0.113 Uiso 0.261(4) 1 calc R U P A -1
C61B C 1.9232(18) 0.8656(16) -0.5105(6) 0.075(4) Uani 0.478(7) 1 d D U P A -2
H61M H 1.8712 0.8735 -0.5074 0.113 Uiso 0.239(4) 1 calc R U P A -2
H61N H 1.9352 0.8161 -0.5030 0.113 Uiso 0.239(4) 1 calc R U P A -2
H61O H 1.9502 0.8984 -0.4921 0.113 Uiso 0.239(4) 1 calc R U P A -2
H61P H 1.9665 0.8519 -0.4943 0.113 Uiso 0.239(4) 1 calc R U P A -2
H61Q H 1.9026 0.9092 -0.4986 0.113 Uiso 0.239(4) 1 calc R U P A -2
H61R H 1.8875 0.8269 -0.5096 0.113 Uiso 0.239(4) 1 calc R U P A -2
C62A C -0.0260(7) 0.7565(7) 0.9449(3) 0.066(2) Uani 1 1 d D U . . .
C62 C 1.9854(9) 0.9484(9) -0.5449(5) 0.066(2) Uani 0.522(7) 1 d D U P A -1
C62B C 1.9429(9) 0.8792(10) -0.5549(5) 0.065(2) Uani 0.478(7) 1 d D U P A -2
C63A C -0.0679(6) 0.7792(7) 0.9097(3) 0.061(2) Uani 1 1 d D U . . .
H63A H -0.1054 0.8140 0.9096 0.073 Uiso 1 1 calc R U . . .
C63 C 1.9355(11) 0.9752(12) -0.5759(5) 0.066(2) Uani 0.522(7) 1 d D U P A -1
H63 H 1.8927 1.0015 -0.5708 0.079 Uiso 0.522(7) 1 calc R U P A -1
C63B C 1.8945(10) 0.9064(13) -0.5866(5) 0.065(3) Uani 0.478(7) 1 d D U P A -2
H63B H 1.8457 0.9206 -0.5833 0.078 Uiso 0.478(7) 1 calc R U P A -2
C64A C -0.0436(6) 0.7403(7) 0.8747(3) 0.0520(19) Uani 1 1 d D U . . .
C64 C 1.9618(11) 0.9553(14) -0.6160(5) 0.062(2) Uani 0.522(7) 1 d D U P A -1
C64B C 1.9341(10) 0.9077(16) -0.6241(5) 0.062(2) Uani 0.478(7) 1 d D U P A -2
C65A C -0.0756(7) 0.7472(8) 0.8318(3) 0.059(2) Uani 1 1 d D U . . .
H65A H -0.0501 0.7153 0.8129 0.089 Uiso 0.5 1 calc R U P . .
H65B H -0.1268 0.7341 0.8321 0.089 Uiso 0.5 1 calc R U P . .
H65C H -0.0708 0.7967 0.8223 0.089 Uiso 0.5 1 calc R U P . .
H65D H -0.1150 0.7821 0.8320 0.089 Uiso 0.5 1 calc R U P . .
H65E H -0.0383 0.7633 0.8127 0.089 Uiso 0.5 1 calc R U P . .
H65F H -0.0944 0.7006 0.8226 0.089 Uiso 0.5 1 calc R U P . .
C65 C 1.9260(13) 0.9737(15) -0.6570(6) 0.059(2) Uani 0.522(7) 1 d D U P A -1
H65G H 1.8813 1.0002 -0.6521 0.089 Uiso 0.261(4) 1 calc R U P A -1
H65H H 1.9586 1.0033 -0.6733 0.089 Uiso 0.261(4) 1 calc R U P A -1
H65I H 1.9147 0.9296 -0.6723 0.089 Uiso 0.261(4) 1 calc R U P A -1
H65J H 1.9551 0.9553 -0.6797 0.089 Uiso 0.261(4) 1 calc R U P A -1
H65K H 1.8778 0.9521 -0.6585 0.089 Uiso 0.261(4) 1 calc R U P A -1
H65L H 1.9217 1.0258 -0.6595 0.089 Uiso 0.261(4) 1 calc R U P A -1
C65B C 1.9089(15) 0.9366(16) -0.6658(6) 0.059(2) Uani 0.478(7) 1 d D U P A -2
H65M H 1.9472 0.9307 -0.6861 0.089 Uiso 0.239(4) 1 calc R U P A -2
H65N H 1.8657 0.9105 -0.6754 0.089 Uiso 0.239(4) 1 calc R U P A -2
H65O H 1.8972 0.9876 -0.6631 0.089 Uiso 0.239(4) 1 calc R U P A -2
H65P H 1.8596 0.9551 -0.6636 0.089 Uiso 0.239(4) 1 calc R U P A -2
H65Q H 1.9411 0.9753 -0.6743 0.089 Uiso 0.239(4) 1 calc R U P A -2
H65R H 1.9096 0.8982 -0.6866 0.089 Uiso 0.239(4) 1 calc R U P A -2
C66A C 0.0168(6) 0.6967(6) 0.8893(3) 0.0506(18) Uani 1 1 d D U . . .
C66 C 2.0280(11) 0.9170(13) -0.6088(4) 0.059(2) Uani 0.522(7) 1 d D U P A -1
C66B C 2.0055(8) 0.8808(16) -0.6135(5) 0.059(2) Uani 0.478(7) 1 d D U P A -2
C67A C 0.0646(5) 0.6514(6) 0.8685(3) 0.0463(16) Uani 1 1 d D U . . .
C67 C 2.0698(6) 0.8748(7) -0.6361(3) 0.0519(17) Uani 1 1 d D U . . .
C68A C 0.1185(6) 0.6131(7) 0.8896(3) 0.057(2) Uani 1 1 d D U . . .
C68 C 2.1313(5) 0.8407(6) -0.6211(3) 0.0449(17) Uani 1 1 d D U . . .
C69A C 0.1822(7) 0.5324(7) 0.8335(4) 0.055(3) Uani 1 1 d D U . . .
H69A H 0.2223 0.4982 0.8351 0.083 Uiso 0.5 1 calc R U P . .
H69B H 0.1384 0.5080 0.8232 0.083 Uiso 0.5 1 calc R U P . .
H69C H 0.1943 0.5713 0.8143 0.083 Uiso 0.5 1 calc R U P . .
H69D H 0.1477 0.5535 0.8133 0.083 Uiso 0.5 1 calc R U P . .
H69E H 0.2316 0.5436 0.8252 0.083 Uiso 0.5 1 calc R U P . .
H69F H 0.1757 0.4804 0.8341 0.083 Uiso 0.5 1 calc R U P . .
C69 C 2.2101(7) 0.8081(7) -0.6870(3) 0.050(3) Uani 1 1 d D U . . .
H69G H 2.1690 0.8257 -0.7038 0.075 Uiso 0.5 1 calc R U P . .
H69H H 2.2532 0.8364 -0.6932 0.075 Uiso 0.5 1 calc R U P . .
H69I H 2.2190 0.7577 -0.6936 0.075 Uiso 0.5 1 calc R U P . .
H69J H 2.2584 0.7875 -0.6899 0.075 Uiso 0.5 1 calc R U P . .
H69K H 2.1742 0.7768 -0.7005 0.075 Uiso 0.5 1 calc R U P . .
H69L H 2.2085 0.8555 -0.7001 0.075 Uiso 0.5 1 calc R U P . .
C70 C 2.1938(5) 0.8151(5) -0.6417(3) 0.0371(15) Uani 1 1 d D U . . .
C70A C 0.1694(6) 0.5624(7) 0.8755(3) 0.059(2) Uani 1 1 d D U . . .
C71 C 2.2430(5) 0.7941(6) -0.6091(3) 0.0445(17) Uani 1 1 d D U . . .
H71 H 2.2904 0.7761 -0.6128 0.053 Uiso 1 1 calc R U . . .
C71A C 0.2120(8) 0.5415(9) 0.9111(3) 0.077(3) Uani 1 1 d D U . . .
H71A H 0.2522 0.5098 0.9112 0.093 Uiso 1 1 calc R U . . .
C72 C 2.2094(6) 0.8045(6) -0.5705(3) 0.0476(18) Uani 1 1 d D U . . .
C72A C 0.1837(9) 0.5764(10) 0.9464(4) 0.087(3) Uani 1 1 d D U . . .
C73 C 2.2368(9) 0.7900(8) -0.5271(3) 0.067(3) Uani 1 1 d D U . . .
H73A H 2.2858 0.7703 -0.5280 0.101 Uiso 0.5 1 calc R U P . .
H73B H 2.2375 0.8347 -0.5111 0.101 Uiso 0.5 1 calc R U P . .
H73C H 2.2049 0.7555 -0.5137 0.101 Uiso 0.5 1 calc R U P . .
H73D H 2.1997 0.8034 -0.5072 0.101 Uiso 0.5 1 calc R U P . .
H73E H 2.2480 0.7390 -0.5241 0.101 Uiso 0.5 1 calc R U P . .
H73F H 2.2806 0.8182 -0.5215 0.101 Uiso 0.5 1 calc R U P . .
C73A C 0.2137(13) 0.5787(15) 0.9904(4) 0.131(6) Uani 1 1 d D U . . .
H73G H 0.2541 0.5450 0.9932 0.196 Uiso 0.5 1 calc R U P . .
H73H H 0.2306 0.6272 0.9968 0.196 Uiso 0.5 1 calc R U P . .
H73I H 0.1758 0.5652 1.0097 0.196 Uiso 0.5 1 calc R U P . .
H73J H 0.1862 0.6132 1.0066 0.196 Uiso 0.5 1 calc R U P . .
H73K H 0.2097 0.5311 1.0030 0.196 Uiso 0.5 1 calc R U P . .
H73L H 0.2646 0.5931 0.9901 0.196 Uiso 0.5 1 calc R U P . .
C81 C 2.0616(6) 0.8812(7) -0.6833(4) 0.0430(16) Uani 1 1 d . U . . .
C81A C 0.0619(5) 0.6482(6) 0.8214(3) 0.0380(15) Uani 1 1 d . U . . .
C82A C 0.0269(5) 0.5949(6) 0.7979(3) 0.0366(17) Uani 1 1 d . U . . .
H82A H -0.0031 0.5614 0.8115 0.044 Uiso 1 1 calc R U . . .
C82 C 2.0876(6) 0.9429(6) -0.7028(3) 0.0395(16) Uani 1 1 d . U . . .
H82 H 2.1030 0.9830 -0.6867 0.047 Uiso 1 1 calc R U . . .
C83 C 2.0905(5) 0.9446(6) -0.7459(3) 0.0347(15) Uani 1 1 d . U . . .
H83 H 2.1068 0.9874 -0.7586 0.042 Uiso 1 1 calc R U . . .
C83A C 0.0349(5) 0.5901(6) 0.7558(3) 0.0342(16) Uani 1 1 d . U . . .
H83A H 0.0088 0.5541 0.7410 0.041 Uiso 1 1 calc R U . . .
C85 C 2.0420(5) 0.8321(6) -0.7517(3) 0.0371(16) Uani 1 1 d . U . . .
H85 H 2.0245 0.7939 -0.7687 0.045 Uiso 1 1 calc R U . . .
C85A C 0.1081(5) 0.6903(6) 0.7563(3) 0.0346(16) Uani 1 1 d . U . . .
H85A H 0.1336 0.7260 0.7415 0.041 Uiso 1 1 calc R U . . .
C86 C 2.0354(6) 0.8254(7) -0.7086(3) 0.0405(17) Uani 1 1 d . U . . .
H86 H 2.0138 0.7842 -0.6968 0.049 Uiso 1 1 calc R U . . .
C86A C 0.1030(6) 0.6977(6) 0.7986(3) 0.0374(17) Uani 1 1 d . U . . .
H86A H 0.1271 0.7360 0.8126 0.045 Uiso 1 1 calc R U . . .
B1A B 0.0830(7) 0.6709(7) 0.9601(4) 0.094(2) Uani 1 1 d D U . . .
B1 B 2.1004(8) 0.8702(8) -0.5434(5) 0.061(2) Uani 0.522(7) 1 d D U P A -1
B1B B 2.0758(8) 0.8325(9) -0.5476(6) 0.062(2) Uani 0.478(7) 1 d D U P A -2

loop_
_atom_site_aniso_label
_atom_site_aniso_U_11
_atom_site_aniso_U_22
_atom_site_aniso_U_33
_atom_site_aniso_U_23
_atom_site_aniso_U_13
_atom_site_aniso_U_12
Ir1 0.02076(17) 0.0324(2) 0.02857(19) 0.00406(14) -0.00173(13) -0.00226(13)
Ir1A 0.0289(2) 0.0412(2) 0.0287(2) -0.00457(15) 0.00340(14) -0.01332(16)
P1S 0.0255(11) 0.0365(14) 0.0425(14) -0.0094(10) -0.0003(10) -0.0006(9)
P2S 0.0297(13) 0.0369(14) 0.0552(16) 0.0076(12) -0.0023(10) 0.0023(11)
F1S 0.041(3) 0.048(3) 0.052(3) -0.008(2) -0.013(2) 0.006(2)
F1 0.054(4) 0.080(5) 0.047(4) -0.014(3) 0.014(3) 0.001(3)
F1A 0.075(6) 0.153(8) 0.084(6) -0.065(5) 0.014(4) 0.014(5)
F2S 0.039(3) 0.049(3) 0.050(3) -0.018(2) -0.005(2) 0.001(2)
F2 0.071(5) 0.090(5) 0.038(3) 0.025(3) -0.009(3) -0.003(3)
F2A 0.174(9) 0.115(7) 0.032(3) 0.002(4) 0.004(5) -0.036(5)
F3S 0.041(3) 0.036(3) 0.049(3) -0.012(2) -0.010(2) 0.000(2)
F3 0.044(3) 0.032(2) 0.070(4) -0.006(3) 0.001(3) -0.007(2)
F3A 0.124(7) 0.082(4) 0.085(6) -0.037(4) 0.026(5) -0.072(4)
F4S 0.033(2) 0.050(3) 0.052(3) -0.006(2) -0.001(2) -0.012(2)
F4 0.025(3) 0.056(4) 0.076(5) -0.008(3) -0.014(3) 0.003(2)
F4A 0.036(3) 0.141(6) 0.120(8) -0.050(5) -0.012(4) -0.022(4)
F5S 0.033(2) 0.044(3) 0.058(3) -0.014(2) -0.009(2) 0.006(2)
F5A 0.115(8) 0.229(10) 0.134(9) -0.111(7) -0.054(6) 0.020(6)
F5 0.103(8) 0.082(8) 0.035(6) -0.009(5) 0.000(5) 0.013(6)
F5B 0.105(8) 0.080(7) 0.036(4) 0.002(5) 0.004(3) 0.024(7)
F6A 0.177(11) 0.249(12) 0.054(6) 0.038(6) 0.033(5) 0.078(7)
F6 0.091(8) 0.088(7) 0.049(6) 0.022(5) 0.011(5) 0.017(6)
F6B 0.082(8) 0.081(6) 0.039(7) 0.016(5) 0.005(6) 0.014(5)
F7S 0.049(3) 0.047(3) 0.062(3) 0.008(3) -0.014(2) 0.002(3)
F8S 0.045(3) 0.044(3) 0.077(4) 0.010(3) 0.012(2) -0.006(2)
F9S 0.050(3) 0.042(3) 0.068(3) 0.007(3) -0.018(2) 0.001(3)
F10S 0.036(3) 0.0372(19) 0.073(4) 0.012(2) -0.009(2) 0.000(2)
F11S 0.034(3) 0.0385(19) 0.062(4) 0.009(2) -0.001(2) 0.003(2)
F12S 0.039(2) 0.044(3) 0.069(3) 0.013(3) 0.008(2) 0.005(2)
F21S 0.042(3) 0.067(4) 0.054(3) -0.002(2) 0.000(2) -0.021(3)
N1 0.029(3) 0.031(3) 0.037(2) 0.006(2) -0.009(2) -0.0021(18)
N1A 0.071(4) 0.035(3) 0.034(2) 0.002(2) -0.008(2) -0.017(2)
N2 0.025(2) 0.0352(18) 0.034(3) 0.003(3) -0.005(2) 0.0021(16)
N2A 0.020(2) 0.059(3) 0.038(3) -0.008(3) 0.002(2) -0.0024(17)
N3A 0.027(3) 0.029(3) 0.031(4) 0.002(3) -0.004(3) -0.005(2)
N3 0.031(3) 0.033(3) 0.038(4) 0.009(3) -0.006(3) -0.010(3)
N4 0.018(3) 0.043(4) 0.0312(16) 0.0070(16) -0.0008(18) -0.001(2)
N4A 0.023(3) 0.035(3) 0.0309(18) -0.0018(17) 0.0027(19) -0.010(2)
N5A 0.064(4) 0.092(5) 0.039(2) -0.018(3) 0.007(3) -0.008(3)
N5 0.076(3) 0.068(4) 0.042(2) 0.005(3) 0.012(2) 0.021(3)
N5B 0.076(3) 0.068(4) 0.042(2) 0.005(3) 0.012(2) 0.021(3)
N6 0.069(3) 0.052(4) 0.036(2) 0.004(3) -0.003(2) 0.014(3)
N6A 0.080(5) 0.110(6) 0.044(3) 0.005(4) -0.008(3) 0.009(4)
C12 0.035(4) 0.035(4) 0.044(3) -0.001(3) -0.012(3) 0.004(3)
C12A 0.104(7) 0.034(5) 0.045(4) 0.001(3) -0.012(4) 0.000(3)
C13 0.046(5) 0.035(4) 0.053(4) -0.002(4) -0.016(3) 0.009(3)
C13A 0.134(8) 0.047(5) 0.054(5) 0.009(4) -0.015(5) 0.010(4)
C14 0.049(5) 0.043(5) 0.054(4) 0.007(4) -0.020(4) 0.002(3)
C14A 0.150(8) 0.063(6) 0.053(4) 0.016(4) -0.016(6) -0.002(5)
C15 0.045(5) 0.048(5) 0.044(4) 0.015(3) -0.014(3) -0.003(3)
C15A 0.134(8) 0.062(6) 0.038(4) 0.013(4) -0.004(5) -0.021(4)
C16 0.035(4) 0.035(4) 0.035(2) 0.007(2) -0.014(2) -0.009(2)
C16A 0.088(5) 0.052(4) 0.034(2) 0.004(3) -0.005(3) -0.029(3)
C21 0.023(3) 0.042(4) 0.0273(16) 0.0008(18) -0.0054(19) -0.009(2)
C21A 0.045(4) 0.058(4) 0.0313(18) -0.013(2) 0.009(2) -0.026(2)
C22 0.035(4) 0.045(4) 0.032(3) -0.003(3) 0.002(3) -0.006(3)
C22A 0.046(5) 0.081(5) 0.045(3) -0.025(3) 0.013(3) -0.015(3)
C23 0.037(4) 0.060(5) 0.036(3) -0.003(3) 0.008(3) -0.011(3)
C23A 0.057(5) 0.100(6) 0.051(4) -0.037(4) 0.017(4) -0.020(4)
C24 0.047(5) 0.071(5) 0.032(3) 0.004(3) 0.005(3) -0.016(3)
C24A 0.084(6) 0.109(6) 0.042(4) -0.030(4) 0.018(4) -0.042(4)
C25 0.050(5) 0.062(5) 0.029(2) 0.007(3) -0.008(3) -0.010(3)
C25A 0.097(6) 0.086(6) 0.031(2) -0.010(3) 0.009(4) -0.041(4)
C26 0.036(4) 0.046(4) 0.0297(19) 0.005(3) -0.008(3) -0.010(3)
C26A 0.070(5) 0.061(4) 0.0324(19) -0.004(3) 0.008(3) -0.039(3)
C32 0.026(3) 0.035(2) 0.039(4) 0.005(3) 0.002(3) 0.003(2)
C32A 0.034(4) 0.057(4) 0.050(5) 0.003(4) -0.008(4) 0.002(3)
C33 0.029(4) 0.039(3) 0.047(5) 0.008(4) 0.004(3) 0.007(2)
C33A 0.037(4) 0.076(4) 0.058(6) 0.008(5) -0.006(4) 0.013(3)
C34 0.030(3) 0.048(3) 0.052(5) 0.005(4) -0.003(4) 0.009(3)
C34A 0.037(4) 0.099(5) 0.061(6) -0.011(5) -0.012(4) 0.018(4)
C35 0.023(3) 0.049(3) 0.042(5) 0.002(4) -0.003(3) 0.004(3)
C35A 0.023(3) 0.104(5) 0.058(6) -0.024(5) -0.005(4) 0.006(3)
C36 0.021(2) 0.040(2) 0.032(4) -0.005(3) 0.000(3) 0.0036(19)
C36A 0.026(3) 0.082(4) 0.045(4) -0.021(4) -0.004(3) -0.007(2)
C41 0.023(2) 0.0348(18) 0.028(3) -0.001(3) -0.001(2) -0.0045(18)
C41A 0.040(3) 0.066(3) 0.033(4) -0.017(3) 0.014(2) -0.029(2)
C42 0.030(3) 0.034(2) 0.039(4) -0.002(3) -0.001(3) -0.005(2)
C42A 0.062(4) 0.066(3) 0.046(5) -0.022(4) 0.023(4) -0.039(3)
C43 0.035(4) 0.033(2) 0.046(5) -0.002(4) -0.003(3) -0.007(2)
C43A 0.073(5) 0.081(4) 0.061(6) -0.036(4) 0.027(4) -0.051(3)
C44 0.030(3) 0.044(2) 0.047(5) -0.010(4) -0.002(3) -0.005(3)
C44A 0.059(4) 0.108(5) 0.073(6) -0.050(5) 0.020(4) -0.050(4)
C45 0.024(3) 0.045(2) 0.044(4) -0.005(4) -0.005(3) -0.001(2)
C45A 0.040(3) 0.105(4) 0.066(6) -0.044(5) 0.006(4) -0.031(3)
C46 0.019(2) 0.041(2) 0.031(4) -0.002(3) 0.004(2) -0.0014(19)
C46A 0.031(3) 0.085(4) 0.043(4) -0.028(4) 0.009(3) -0.023(2)
C50 0.024(3) 0.031(3) 0.038(3) 0.007(3) -0.004(2) -0.005(2)
C50A 0.024(3) 0.028(3) 0.034(4) -0.003(3) -0.002(2) -0.002(2)
C51A 0.024(3) 0.036(3) 0.030(4) -0.003(3) 0.001(3) -0.005(2)
C51 0.038(3) 0.038(3) 0.038(4) 0.004(3) -0.011(3) -0.007(2)
C52A 0.035(3) 0.035(3) 0.032(4) -0.004(3) 0.003(3) -0.009(2)
C52 0.061(4) 0.038(3) 0.049(5) 0.000(4) -0.017(4) -0.006(3)
C53A 0.045(4) 0.044(3) 0.038(5) -0.007(4) 0.001(3) -0.017(3)
C53 0.084(5) 0.044(4) 0.061(6) 0.000(4) -0.025(5) -0.019(4)
C54A 0.039(4) 0.061(4) 0.042(5) -0.005(4) -0.007(4) -0.017(3)
C54 0.071(5) 0.063(4) 0.063(6) 0.010(5) -0.028(5) -0.030(4)
C55A 0.031(3) 0.058(4) 0.039(5) -0.001(4) -0.008(3) -0.004(3)
C55 0.045(4) 0.065(4) 0.054(5) 0.017(4) -0.022(4) -0.019(3)
C56A 0.025(3) 0.044(3) 0.035(4) -0.003(4) -0.001(3) -0.001(2)
C56 0.036(3) 0.050(3) 0.039(4) 0.010(4) -0.011(3) -0.008(3)
C57A 0.057(5) 0.035(4) 0.053(6) 0.006(5) -0.007(5) -0.001(4)
C57 0.081(6) 0.049(6) 0.066(8) -0.006(6) -0.024(7) 0.018(5)
C58A 0.036(5) 0.043(3) 0.054(6) -0.006(5) -0.008(5) 0.008(3)
C58 0.038(5) 0.059(4) 0.042(6) 0.000(5) -0.008(5) 0.010(4)
C61A 0.081(9) 0.126(12) 0.057(4) -0.041(7) 0.024(6) -0.022(8)
C61 0.091(8) 0.089(11) 0.047(3) 0.007(5) 0.023(4) 0.029(8)
C61B 0.091(8) 0.089(11) 0.047(3) 0.007(5) 0.023(4) 0.029(8)
C62A 0.064(5) 0.083(6) 0.051(3) -0.026(4) 0.017(3) -0.020(4)
C62 0.079(5) 0.073(6) 0.046(2) 0.006(5) 0.018(3) 0.019(4)
C62B 0.079(4) 0.072(6) 0.046(3) 0.004(5) 0.018(3) 0.023(5)
C63A 0.056(5) 0.067(6) 0.060(3) -0.019(4) 0.022(4) -0.012(3)
C63 0.077(5) 0.071(6) 0.050(3) 0.005(5) 0.019(4) 0.024(4)
C63B 0.074(4) 0.073(6) 0.050(4) 0.004(5) 0.018(3) 0.024(5)
C64A 0.046(4) 0.063(5) 0.048(3) -0.010(4) 0.014(3) -0.006(3)
C64 0.071(5) 0.068(6) 0.047(3) 0.006(4) 0.014(3) 0.024(4)
C64B 0.068(4) 0.069(6) 0.048(3) 0.006(4) 0.015(3) 0.026(5)
C65A 0.064(5) 0.064(6) 0.050(3) 0.005(3) 0.012(3) 0.021(5)
C65 0.064(5) 0.064(6) 0.050(3) 0.005(3) 0.012(3) 0.021(5)
C65B 0.064(5) 0.064(6) 0.050(3) 0.005(3) 0.012(3) 0.021(5)
C66A 0.050(4) 0.064(5) 0.038(3) -0.012(3) 0.004(3) -0.008(3)
C66 0.069(4) 0.065(5) 0.043(2) 0.008(4) 0.012(3) 0.021(4)
C66B 0.069(4) 0.067(5) 0.043(3) 0.007(4) 0.013(2) 0.023(4)
C67A 0.045(4) 0.059(5) 0.035(2) -0.004(2) 0.003(2) -0.007(3)
C67 0.061(3) 0.058(4) 0.038(2) 0.010(2) 0.005(2) 0.019(3)
C68A 0.053(5) 0.074(5) 0.043(3) 0.006(3) -0.003(3) -0.003(3)
C68 0.055(3) 0.043(4) 0.036(2) 0.002(3) -0.004(2) 0.008(3)
C69A 0.048(6) 0.050(7) 0.067(4) 0.001(5) -0.006(5) -0.004(5)
C69 0.047(6) 0.057(7) 0.045(3) 0.010(5) 0.003(3) 0.015(5)
C70 0.039(3) 0.031(4) 0.042(2) 0.010(3) -0.001(2) -0.010(3)
C70A 0.054(5) 0.069(6) 0.053(3) 0.015(4) -0.001(4) 0.000(3)
C71 0.043(3) 0.041(5) 0.049(3) 0.015(4) -0.005(3) -0.008(3)
C71A 0.072(6) 0.096(7) 0.063(4) 0.023(5) -0.009(4) 0.009(4)
C72 0.060(3) 0.040(5) 0.042(3) 0.003(4) -0.011(3) 0.001(3)
C72A 0.085(6) 0.121(7) 0.054(3) 0.019(5) -0.013(4) 0.010(5)
C73 0.083(8) 0.070(8) 0.048(3) 0.015(6) -0.024(5) -0.012(7)
C73A 0.134(13) 0.199(17) 0.058(6) 0.019(9) -0.026(7) 0.046(12)
C81 0.039(4) 0.051(4) 0.039(2) 0.010(2) 0.004(2) 0.011(3)
C81A 0.029(4) 0.049(4) 0.036(2) -0.004(2) 0.005(2) -0.005(3)
C82A 0.027(4) 0.048(4) 0.035(2) 0.000(3) 0.008(3) -0.010(3)
C82 0.039(4) 0.045(4) 0.034(2) 0.003(2) 0.001(4) 0.009(3)
C83 0.031(4) 0.039(4) 0.034(2) 0.001(2) 0.004(3) 0.010(3)
C83A 0.029(4) 0.041(4) 0.032(2) 0.004(3) 0.001(3) -0.013(3)
C85 0.025(4) 0.049(4) 0.038(2) 0.013(3) 0.001(3) -0.001(3)
C85A 0.033(4) 0.034(4) 0.036(3) -0.008(2) 0.006(3) -0.009(3)
C86 0.029(4) 0.053(4) 0.040(2) 0.015(3) 0.006(3) 0.001(3)
C86A 0.037(4) 0.040(4) 0.035(2) -0.006(3) 0.000(3) -0.008(3)
B1A 0.098(6) 0.139(7) 0.045(3) -0.016(3) -0.011(3) 0.015(4)
B1 0.082(5) 0.062(5) 0.038(3) 0.004(3) 0.005(3) 0.016(3)
B1B 0.079(4) 0.068(5) 0.041(3) 0.004(3) 0.007(2) 0.019(4)

loop_
_atom_type_symbol
_atom_type_description
_atom_type_scat_dispersion_real
_atom_type_scat_dispersion_imag
_atom_type_scat_source
C C 0.0033 0.0016 'International Tables Vol C Tables 4.2.6.8 and 6.1.1.4'
H H 0.0000 0.0000 'International Tables Vol C Tables 4.2.6.8 and 6.1.1.4'
B B 0.0013 0.0007 'International Tables Vol C Tables 4.2.6.8 and 6.1.1.4'
N N 0.0061 0.0033 'International Tables Vol C Tables 4.2.6.8 and 6.1.1.4'
F F 0.0171 0.0103 'International Tables Vol C Tables 4.2.6.8 and 6.1.1.4'
P P 0.1023 0.0942 'International Tables Vol C Tables 4.2.6.8 and 6.1.1.4'
Ir Ir -1.4442 7.9887 'International Tables Vol C Tables 4.2.6.8 and 6.1.1.4'

loop_
_geom_angle_atom_site_label_1
_geom_angle_atom_site_label_2
_geom_angle_atom_site_label_3
_geom_angle
C21 Ir1 C50 83.5(4)
C21 Ir1 C41 90.2(4)
C50 Ir1 C41 173.6(4)
C21 Ir1 N1 80.6(4)
C50 Ir1 N1 87.0(4)
C41 Ir1 N1 93.3(4)
C21 Ir1 N2 93.9(4)
C50 Ir1 N2 98.4(4)
C41 Ir1 N2 80.7(4)
N1 Ir1 N2 171.9(3)
C21 Ir1 N4 178.4(3)
C50 Ir1 N4 97.9(4)
C41 Ir1 N4 88.3(3)
N1 Ir1 N4 100.1(3)
N2 Ir1 N4 85.2(3)
C50A Ir1A C21A 85.7(4)
C50A Ir1A N2A 100.3(4)
C21A Ir1A N2A 92.9(5)
C50A Ir1A C41A 173.3(4)
C21A Ir1A C41A 87.6(4)
N2A Ir1A C41A 80.0(5)
C50A Ir1A N1A 85.4(4)
C21A Ir1A N1A 80.9(5)
N2A Ir1A N1A 171.3(4)
C41A Ir1A N1A 93.7(5)
C50A Ir1A N4A 96.3(3)
C21A Ir1A N4A 177.5(4)
N2A Ir1A N4A 85.3(3)
C41A Ir1A N4A 90.4(3)
N1A Ir1A N4A 100.7(4)
F1S P1S F2S 89.1(4)
F1S P1S F4S 89.5(4)
F2S P1S F4S 90.2(4)
F1S P1S F5S 179.7(4)
F2S P1S F5S 90.6(4)
F4S P1S F5S 90.6(4)
F1S P1S F21S 90.3(4)
F2S P1S F21S 90.7(4)
F4S P1S F21S 179.1(4)
F5S P1S F21S 89.6(4)
F1S P1S F3S 90.9(3)
F2S P1S F3S 179.2(4)
F4S P1S F3S 89.1(4)
F5S P1S F3S 89.4(3)
F21S P1S F3S 90.1(4)
F7S P2S F8S 90.8(4)
F7S P2S F12S 90.3(4)
F8S P2S F12S 178.6(5)
F7S P2S F11S 91.1(4)
F8S P2S F11S 90.1(4)
F12S P2S F11S 90.9(4)
F7S P2S F9S 178.7(4)
F8S P2S F9S 88.4(4)
F12S P2S F9S 90.6(4)
F11S P2S F9S 89.9(4)
F7S P2S F10S 89.6(4)
F8S P2S F10S 89.6(4)
F12S P2S F10S 89.4(4)
F11S P2S F10S 179.3(4)
F9S P2S F10S 89.4(4)
C12 N1 C16 119.5(9)
C12 N1 Ir1 123.8(7)
C16 N1 Ir1 116.5(7)
C12A N1A C16A 121.8(12)
C12A N1A Ir1A 124.1(8)
C16A N1A Ir1A 113.6(9)
C32 N2 C36 119.4(8)
C32 N2 Ir1 125.0(7)
C36 N2 Ir1 115.6(7)
C36A N2A C32A 120.3(11)
C36A N2A Ir1A 117.1(9)
C32A N2A Ir1A 122.5(7)
C50A N3A C51A 173.5(10)
C50 N3 C51 176.9(11)
C85 N4 C83 115.6(9)
C85 N4 Ir1 120.2(7)
C83 N4 Ir1 123.0(7)
C83A N4A C85A 116.0(8)
C83A N4A Ir1A 121.4(7)
C85A N4A Ir1A 121.1(6)
C62A N5A C66A 108.2(8)
C62A N5A B1A 126.4(9)
C66A N5A B1A 125.1(9)
C66 N5 C62 109.2(11)
C66 N5 B1 126.7(11)
C62 N5 B1 123.5(12)
C66B N5B C62B 103.8(11)
C66B N5B B1B 125.6(12)
C62B N5B B1B 125.1(13)
C72 N6 C68 107.4(7)
C72 N6 B1 121.1(9)
C68 N6 B1 128.2(9)
C72 N6 B1B 127.5(9)
C68 N6 B1B 122.3(9)
C72A N6A C68A 107.6(9)
C72A N6A B1A 126.4(10)
C68A N6A B1A 125.5(9)
N1 C12 C13 123.7(11)
N1 C12 H12 118.2
C13 C12 H12 118.2
N1A C12A C13A 122.7(14)
N1A C12A H12A 118.6
C13A C12A H12A 118.6
C12 C13 C14 116.2(11)
C12 C13 H13 121.9
C14 C13 H13 121.9
C14A C13A C12A 117.1(16)
C14A C13A H13A 121.4
C12A C13A H13A 121.4
C15 C14 C13 120.2(11)
C15 C14 H14 119.9
C13 C14 H14 119.9
C13A C14A C15A 121.7(16)
C13A C14A H14A 119.1
C15A C14A H14A 119.1
C16 C15 C14 120.8(11)
C16 C15 H15 119.6
C14 C15 H15 119.6
C16A C15A C14A 118.1(14)
C16A C15A H15A 120.9
C14A C15A H15A 120.9
C15 C16 N1 119.5(11)
C15 C16 C26 127.1(10)
N1 C16 C26 113.3(8)
C15A C16A N1A 117.8(15)
C15A C16A C26A 126.3(13)
N1A C16A C26A 115.8(11)
C22 C21 C26 118.9(9)
C22 C21 Ir1 126.7(8)
C26 C21 Ir1 114.4(8)
C22A C21A C26A 119.3(11)
C22A C21A Ir1A 125.9(10)
C26A C21A Ir1A 114.8(10)
C21 C22 C23 119.1(11)
C21 C22 H22 120.4
C23 C22 H22 120.4
C21A C22A C23A 121.7(15)
C21A C22A H22A 119.1
C23A C22A H22A 119.1
F1 C23 C24 117.9(10)
F1 C23 C22 119.0(11)
C24 C23 C22 123.1(12)
C22A C23A F1A 121.3(16)
C22A C23A C24A 120.3(16)
F1A C23A C24A 118.4(12)
C25 C24 C23 117.1(11)
C25 C24 H24 121.5
C23 C24 H24 121.5
C25A C24A C23A 117.2(13)
C25A C24A H24A 121.4
C23A C24A H24A 121.4
C24 C25 F2 117.9(10)
C24 C25 C26 124.1(11)
F2 C25 C26 118.0(11)
F2A C25A C26A 120.8(17)
F2A C25A C24A 115.0(13)
C26A C25A C24A 124.1(16)
C25 C26 C21 117.7(11)
C25 C26 C16 127.1(10)
C21 C26 C16 115.0(9)
C25A C26A C21A 117.3(15)
C25A C26A C16A 127.9(14)
C21A C26A C16A 114.7(10)
N2 C32 C33 123.6(10)
N2 C32 H32 118.2
C33 C32 H32 118.2
N2A C32A C33A 119.3(11)
N2A C32A H32A 120.3
C33A C32A H32A 120.3
C34 C33 C32 118.2(10)
C34 C33 H33 120.9
C32 C33 H33 120.9
C34A C33A C32A 121.2(15)
C34A C33A H33A 119.4
C32A C33A H33A 119.4
C33 C34 C35 118.6(10)
C33 C34 H34 120.7
C35 C34 H34 120.7
C33A C34A C35A 119.9(13)
C33A C34A H34A 120.1
C35A C34A H34A 120.1
C36 C35 C34 120.7(10)
C36 C35 H35 119.6
C34 C35 H35 119.6
C34A C35A C36A 119.3(11)
C34A C35A H35A 120.4
C36A C35A H35A 120.4
C35 C36 N2 119.6(10)
C35 C36 C46 126.7(9)
N2 C36 C46 113.8(8)
N2A C36A C35A 119.8(13)
N2A C36A C46A 113.1(11)
C35A C36A C46A 127.1(11)
C42 C41 C46 119.9(9)
C42 C41 Ir1 126.5(7)
C46 C41 Ir1 113.6(7)
C42A C41A C46A 119.7(11)
C42A C41A Ir1A 127.5(11)
C46A C41A Ir1A 112.8(9)
C43 C42 C41 118.5(10)
C43 C42 H42 120.8
C41 C42 H42 120.8
C43A C42A C41A 120.1(16)
C43A C42A H42A 120.0
C41A C42A H42A 120.0
F3 C43 C42 118.4(9)
F3 C43 C44 117.6(9)
C42 C43 C44 124.0(10)
C42A C43A F3A 119.9(17)
C42A C43A C44A 121.5(16)
F3A C43A C44A 118.3(12)
C45 C44 C43 115.8(10)
C45 C44 H44 122.1
C43 C44 H44 122.1
C45A C44A C43A 116.9(12)
C45A C44A H44A 121.5
C43A C44A H44A 121.5
C44 C45 F4 116.5(9)
C44 C45 C46 124.8(10)
F4 C45 C46 118.5(10)
C44A C45A F4A 115.3(12)
C44A C45A C46A 122.7(17)
F4A C45A C46A 121.9(16)
C45 C46 C41 116.9(9)
C45 C46 C36 126.6(9)
C41 C46 C36 116.3(8)
C45A C46A C41A 118.8(14)
C45A C46A C36A 124.4(14)
C41A C46A C36A 116.9(9)
N3 C50 Ir1 165.6(9)
N3A C50A Ir1A 169.5(9)
C52A C51A C56A 124.7(9)
C52A C51A N3A 119.9(9)
C56A C51A N3A 115.4(9)
C52 C51 C56 125.6(10)
C52 C51 N3 118.4(10)
C56 C51 N3 116.0(10)
C53A C52A C51A 116.7(10)
C53A C52A C57A 122.0(10)
C51A C52A C57A 121.3(9)
C51 C52 C53 116.0(12)
C51 C52 C57 122.7(11)
C53 C52 C57 121.3(12)
C54A C53A C52A 121.0(11)
C54A C53A H53A 119.5
C52A C53A H53A 119.5
C52 C53 C54 121.4(13)
C52 C53 H53 119.3
C54 C53 H53 119.3
C53A C54A C55A 121.5(10)
C53A C54A H54A 119.3
C55A C54A H54A 119.3
C53 C54 C55 120.4(12)
C53 C54 H54 119.8
C55 C54 H54 119.8
C56A C55A C54A 118.6(11)
C56A C55A H55A 120.7
C54A C55A H55A 120.7
C56 C55 C54 119.8(12)
C56 C55 H55 120.1
C54 C55 H55 120.1
C55A C56A C51A 117.4(10)
C55A C56A C58A 120.6(10)
C51A C56A C58A 121.8(9)
C55 C56 C51 116.6(12)
C55 C56 C58 120.3(11)
C51 C56 C58 123.1(10)
C52A C57A H57A 109.5
C52A C57A H57B 109.5
H57A C57A H57B 109.5
C52A C57A H57C 109.5
H57A C57A H57C 109.5
H57B C57A H57C 109.5
C52A C57A H57D 109.5
H57A C57A H57D 141.1
H57B C57A H57D 56.3
H57C C57A H57D 56.3
C52A C57A H57E 109.5
H57A C57A H57E 56.3
H57B C57A H57E 141.1
H57C C57A H57E 56.3
H57D C57A H57E 109.5
C52A C57A H57F 109.5
H57A C57A H57F 56.3
H57B C57A H57F 56.3
H57C C57A H57F 141.1
H57D C57A H57F 109.5
H57E C57A H57F 109.5
C52 C57 H57G 109.5
C52 C57 H57H 109.5
H57G C57 H57H 109.5
C52 C57 H57I 109.5
H57G C57 H57I 109.5
H57H C57 H57I 109.5
C52 C57 H57J 109.5
H57G C57 H57J 141.1
H57H C57 H57J 56.3
H57I C57 H57J 56.3
C52 C57 H57K 109.5
H57G C57 H57K 56.3
H57H C57 H57K 141.1
H57I C57 H57K 56.3
H57J C57 H57K 109.5
C52 C57 H57L 109.5
H57G C57 H57L 56.3
H57H C57 H57L 56.3
H57I C57 H57L 141.1
H57J C57 H57L 109.5
H57K C57 H57L 109.5
C56A C58A H58A 109.5
C56A C58A H58B 109.5
H58A C58A H58B 109.5
C56A C58A H58C 109.5
H58A C58A H58C 109.5
H58B C58A H58C 109.5
C56A C58A H58D 109.5
H58A C58A H58D 141.1
H58B C58A H58D 56.3
H58C C58A H58D 56.3
C56A C58A H58E 109.5
H58A C58A H58E 56.3
H58B C58A H58E 141.1
H58C C58A H58E 56.3
H58D C58A H58E 109.5
C56A C58A H58F 109.5
H58A C58A H58F 56.3
H58B C58A H58F 56.3
H58C C58A H58F 141.1
H58D C58A H58F 109.5
H58E C58A H58F 109.5
C56 C58 H58G 109.5
C56 C58 H58H 109.5
H58G C58 H58H 109.5
C56 C58 H58I 109.5
H58G C58 H58I 109.5
H58H C58 H58I 109.5
C56 C58 H58J 109.5
H58G C58 H58J 141.1
H58H C58 H58J 56.3
H58I C58 H58J 56.3
C56 C58 H58K 109.5
H58G C58 H58K 56.3
H58H C58 H58K 141.1
H58I C58 H58K 56.3
H58J C58 H58K 109.5
C56 C58 H58L 109.5
H58G C58 H58L 56.3
H58H C58 H58L 56.3
H58I C58 H58L 141.1
H58J C58 H58L 109.5
H58K C58 H58L 109.5
C62A C61A H61A 109.5
C62A C61A H61B 109.5
H61A C61A H61B 109.5
C62A C61A H61C 109.5
H61A C61A H61C 109.5
H61B C61A H61C 109.5
C62A C61A H61D 109.5
H61A C61A H61D 141.1
H61B C61A H61D 56.3
H61C C61A H61D 56.3
C62A C61A H61E 109.5
H61A C61A H61E 56.3
H61B C61A H61E 141.1
H61C C61A H61E 56.3
H61D C61A H61E 109.5
C62A C61A H61F 109.5
H61A C61A H61F 56.3
H61B C61A H61F 56.3
H61C C61A H61F 141.1
H61D C61A H61F 109.5
H61E C61A H61F 109.5
C62 C61 H61G 109.5
C62 C61 H61H 109.5
H61G C61 H61H 109.5
C62 C61 H61I 109.5
H61G C61 H61I 109.5
H61H C61 H61I 109.5
C62 C61 H61J 109.5
H61G C61 H61J 141.1
H61H C61 H61J 56.3
H61I C61 H61J 56.3
C62 C61 H61K 109.5
H61G C61 H61K 56.3
H61H C61 H61K 141.1
H61I C61 H61K 56.3
H61J C61 H61K 109.5
C62 C61 H61L 109.5
H61G C61 H61L 56.3
H61H C61 H61L 56.3
H61I C61 H61L 141.1
H61J C61 H61L 109.5
H61K C61 H61L 109.5
C62B C61B H61M 109.5
C62B C61B H61N 109.5
H61M C61B H61N 109.5
C62B C61B H61O 109.5
H61M C61B H61O 109.5
H61N C61B H61O 109.5
C62B C61B H61P 109.5
H61M C61B H61P 141.1
H61N C61B H61P 56.3
H61O C61B H61P 56.3
C62B C61B H61Q 109.5
H61M C61B H61Q 56.3
H61N C61B H61Q 141.1
H61O C61B H61Q 56.3
H61P C61B H61Q 109.5
C62B C61B H61R 109.5
H61M C61B H61R 56.3
H61N C61B H61R 56.3
H61O C61B H61R 141.1
H61P C61B H61R 109.5
H61Q C61B H61R 109.5
N5A C62A C63A 109.4(8)
N5A C62A C61A 121.0(12)
C63A C62A C61A 129.6(12)
N5 C62 C63 107.7(11)
N5 C62 C61 124.4(16)
C63 C62 C61 127.9(15)
N5B C62B C63B 111.4(12)
N5B C62B C61B 123.6(17)
C63B C62B C61B 124.8(16)
C64A C63A C62A 107.4(9)
C64A C63A H63A 126.3
C62A C63A H63A 126.3
C62 C63 C64 107.8(11)
C62 C63 H63 126.1
C64 C63 H63 126.1
C64B C63B C62B 106.2(12)
C64B C63B H63B 126.9
C62B C63B H63B 126.9
C63A C64A C66A 106.8(8)
C63A C64A C65A 124.0(9)
C66A C64A C65A 129.2(9)
C66 C64 C63 106.8(10)
C66 C64 C65 128.1(14)
C63 C64 C65 125.1(13)
C63B C64B C66B 106.3(11)
C63B C64B C65B 126.9(14)
C66B C64B C65B 126.6(15)
C64A C65A H65A 109.5
C64A C65A H65B 109.5
H65A C65A H65B 109.5
C64A C65A H65C 109.5
H65A C65A H65C 109.5
H65B C65A H65C 109.5
C64A C65A H65D 109.5
H65A C65A H65D 141.1
H65B C65A H65D 56.3
H65C C65A H65D 56.3
C64A C65A H65E 109.5
H65A C65A H65E 56.3
H65B C65A H65E 141.1
H65C C65A H65E 56.3
H65D C65A H65E 109.5
C64A C65A H65F 109.5
H65A C65A H65F 56.3
H65B C65A H65F 56.3
H65C C65A H65F 141.1
H65D C65A H65F 109.5
H65E C65A H65F 109.5
C64 C65 H65G 109.5
C64 C65 H65H 109.5
H65G C65 H65H 109.5
C64 C65 H65I 109.5
H65G C65 H65I 109.5
H65H C65 H65I 109.5
C64 C65 H65J 109.5
H65G C65 H65J 141.1
H65H C65 H65J 56.3
H65I C65 H65J 56.3
C64 C65 H65K 109.5
H65G C65 H65K 56.3
H65H C65 H65K 141.1
H65I C65 H65K 56.3
H65J C65 H65K 109.5
C64 C65 H65L 109.5
H65G C65 H65L 56.3
H65H C65 H65L 56.3
H65I C65 H65L 141.1
H65J C65 H65L 109.5
H65K C65 H65L 109.5
C64B C65B H65M 109.5
C64B C65B H65N 109.5
H65M C65B H65N 109.5
C64B C65B H65O 109.5
H65M C65B H65O 109.5
H65N C65B H65O 109.5
C64B C65B H65P 109.5
H65M C65B H65P 141.1
H65N C65B H65P 56.3
H65O C65B H65P 56.3
C64B C65B H65Q 109.5
H65M C65B H65Q 56.3
H65N C65B H65Q 141.1
H65O C65B H65Q 56.3
H65P C65B H65Q 109.5
C64B C65B H65R 109.5
H65M C65B H65R 56.3
H65N C65B H65R 56.3
H65O C65B H65R 141.1
H65P C65B H65R 109.5
H65Q C65B H65R 109.5
N5A C66A C67A 119.5(9)
N5A C66A C64A 108.0(8)
C67A C66A C64A 132.4(9)
N5 C66 C67 119.6(11)
N5 C66 C64 108.5(10)
C67 C66 C64 130.8(13)
C67 C66B N5B 114.9(12)
C67 C66B C64B 133.1(13)
N5B C66B C64B 110.6(11)
C68A C67A C66A 122.2(9)
C68A C67A C81A 118.2(9)
C66A C67A C81A 119.5(9)
C68 C67 C66B 123.8(10)
C68 C67 C66 120.0(10)
C68 C67 C81 116.4(8)
C66B C67 C81 115.9(10)
C66 C67 C81 121.6(10)
C67A C68A N6A 119.1(9)
C67A C68A C70A 131.6(9)
N6A C68A C70A 109.1(8)
C67 C68 N6 118.4(8)
C67 C68 C70 131.7(8)
N6 C68 C70 109.7(7)
C70A C69A H69A 109.5
C70A C69A H69B 109.5
H69A C69A H69B 109.5
C70A C69A H69C 109.5
H69A C69A H69C 109.5
H69B C69A H69C 109.5
C70A C69A H69D 109.5
H69A C69A H69D 141.1
H69B C69A H69D 56.3
H69C C69A H69D 56.3
C70A C69A H69E 109.5
H69A C69A H69E 56.3
H69B C69A H69E 141.1
H69C C69A H69E 56.3
H69D C69A H69E 109.5
C70A C69A H69F 109.5
H69A C69A H69F 56.3
H69B C69A H69F 56.3
H69C C69A H69F 141.1
H69D C69A H69F 109.5
H69E C69A H69F 109.5
C70 C69 H69G 109.5
C70 C69 H69H 109.5
H69G C69 H69H 109.5
C70 C69 H69I 109.5
H69G C69 H69I 109.5
H69H C69 H69I 109.5
C70 C69 H69J 109.5
H69G C69 H69J 141.1
H69H C69 H69J 56.3
H69I C69 H69J 56.3
C70 C69 H69K 109.5
H69G C69 H69K 56.3
H69H C69 H69K 141.1
H69I C69 H69K 56.3
H69J C69 H69K 109.5
C70 C69 H69L 109.5
H69G C69 H69L 56.3
H69H C69 H69L 56.3
H69I C69 H69L 141.1
H69J C69 H69L 109.5
H69K C69 H69L 109.5
C71 C70 C68 105.4(7)
C71 C70 C69 123.2(8)
C68 C70 C69 131.4(8)
C68A C70A C71A 106.7(9)
C68A C70A C69A 131.5(10)
C71A C70A C69A 121.8(10)
C72 C71 C70 108.6(8)
C72 C71 H71 125.7
C70 C71 H71 125.7
C72A C71A C70A 107.7(10)
C72A C71A H71A 126.1
C70A C71A H71A 126.1
N6 C72 C71 108.9(8)
N6 C72 C73 120.8(10)
C71 C72 C73 130.2(10)
N6A C72A C71A 108.6(9)
N6A C72A C73A 122.1(13)
C71A C72A C73A 128.8(13)
C72 C73 H73A 109.5
C72 C73 H73B 109.5
H73A C73 H73B 109.5
C72 C73 H73C 109.5
H73A C73 H73C 109.5
H73B C73 H73C 109.5
C72 C73 H73D 109.5
H73A C73 H73D 141.1
H73B C73 H73D 56.3
H73C C73 H73D 56.3
C72 C73 H73E 109.5
H73A C73 H73E 56.3
H73B C73 H73E 141.1
H73C C73 H73E 56.3
H73D C73 H73E 109.5
C72 C73 H73F 109.5
H73A C73 H73F 56.3
H73B C73 H73F 56.3
H73C C73 H73F 141.1
H73D C73 H73F 109.5
H73E C73 H73F 109.5
C72A C73A H73G 109.5
C72A C73A H73H 109.5
H73G C73A H73H 109.5
C72A C73A H73I 109.5
H73G C73A H73I 109.5
H73H C73A H73I 109.5
C72A C73A H73J 109.5
H73G C73A H73J 141.1
H73H C73A H73J 56.3
H73I C73A H73J 56.3
C72A C73A H73K 109.5
H73G C73A H73K 56.3
H73H C73A H73K 141.1
H73I C73A H73K 56.3
H73J C73A H73K 109.5
C72A C73A H73L 109.5
H73G C73A H73L 56.3
H73H C73A H73L 56.3
H73I C73A H73L 141.1
H73J C73A H73L 109.5
H73K C73A H73L 109.5
C86 C81 C82 118.0(10)
C86 C81 C67 122.9(11)
C82 C81 C67 118.8(11)
C82A C81A C86A 115.7(9)
C82A C81A C67A 124.9(10)
C86A C81A C67A 119.0(10)
C83A C82A C81A 121.4(10)
C83A C82A H82A 119.3
C81A C82A H82A 119.3
C83 C82 C81 119.2(11)
C83 C82 H82 120.4
C81 C82 H82 120.4
N4 C83 C82 124.0(10)
N4 C83 H83 118.0
C82 C83 H83 118.0
N4A C83A C82A 122.8(9)
N4A C83A H83A 118.6
C82A C83A H83A 118.6
N4 C85 C86 124.8(11)
N4 C85 H85 117.6
C86 C85 H85 117.6
N4A C85A C86A 123.6(10)
N4A C85A H85A 118.2
C86A C85A H85A 118.2
C85 C86 C81 118.0(10)
C85 C86 H86 121.0
C81 C86 H86 121.0
C85A C86A C81A 119.9(10)
C85A C86A H86A 120.1
C81A C86A H86A 120.1
F6A B1A F5A 108.2(13)
F6A B1A N6A 112.2(11)
F5A B1A N6A 109.4(11)
F6A B1A N5A 109.2(10)
F5A B1A N5A 109.8(11)
N6A B1A N5A 107.9(10)
F5 B1 F6 106.3(14)
F5 B1 N6 115.4(12)
F6 B1 N6 107.9(11)
F5 B1 N5 105.9(12)
F6 B1 N5 116.4(13)
N6 B1 N5 105.3(11)
F6B B1B F5B 105.2(15)
F6B B1B N5B 113.4(13)
F5B B1B N5B 103.5(12)
F6B B1B N6 116.7(12)
F5B B1B N6 110.7(12)
N5B B1B N6 106.6(12)

loop_
_geom_bond_atom_site_label_1
_geom_bond_atom_site_label_2
_geom_bond_distance
Ir1 C21 2.029(10)
Ir1 C50 2.029(9)
Ir1 C41 2.062(9)
Ir1 N1 2.070(8)
Ir1 N2 2.077(8)
Ir1 N4 2.195(8)
Ir1A C50A 2.018(9)
Ir1A C21A 2.036(10)
Ir1A N2A 2.063(10)
Ir1A C41A 2.087(10)
Ir1A N1A 2.091(10)
Ir1A N4A 2.222(8)
P1S F1S 1.596(7)
P1S F2S 1.605(6)
P1S F4S 1.607(7)
P1S F5S 1.609(7)
P1S F21S 1.612(7)
P1S F3S 1.618(6)
P2S F7S 1.602(7)
P2S F8S 1.608(7)
P2S F12S 1.609(7)
P2S F11S 1.617(7)
P2S F9S 1.619(8)
P2S F10S 1.622(7)
F1 C23 1.362(14)
F1A C23A 1.382(19)
F2 C25 1.388(14)
F2A C25A 1.347(19)
F3 C43 1.357(12)
F3A C43A 1.391(19)
F4 C45 1.383(12)
F4A C45A 1.35(2)
F5A B1A 1.417(14)
F5 B1 1.391(15)
F5B B1B 1.423(16)
F6A B1A 1.399(14)
F6 B1 1.410(15)
F6B B1B 1.420(16)
N1 C12 1.357(14)
N1 C16 1.374(13)
N1A C12A 1.276(17)
N1A C16A 1.402(15)
N2 C32 1.332(13)
N2 C36 1.405(12)
N2A C36A 1.372(13)
N2A C32A 1.380(16)
N3A C50A 1.168(12)
N3A C51A 1.419(12)
N3 C50 1.162(12)
N3 C51 1.432(13)
N4 C85 1.351(13)
N4 C83 1.358(14)
N4A C83A 1.363(12)
N4A C85A 1.364(12)
N5A C62A 1.395(12)
N5A C66A 1.402(11)
N5A B1A 1.531(13)
N5 C66 1.403(13)
N5 C62 1.407(14)
N5 B1 1.522(15)
N5B C66B 1.416(14)
N5B C62B 1.417(14)
N5B B1B 1.529(15)
N6 C72 1.391(11)
N6 C68 1.407(10)
N6 B1 1.517(14)
N6 B1B 1.562(15)
N6A C72A 1.404(12)
N6A C68A 1.409(11)
N6A B1A 1.521(13)
C12 C13 1.384(14)
C12 H12 0.9500
C12A C13A 1.395(19)
C12A H12A 0.9500
C13 C14 1.401(17)
C13 H13 0.9500
C13A C14A 1.35(2)
C13A H13A 0.9500
C14 C15 1.399(18)
C14 H14 0.9500
C14A C15A 1.40(3)
C14A H14A 0.9500
C15 C16 1.367(15)
C15 H15 0.9500
C15A C16A 1.39(2)
C15A H15A 0.9500
C16 C26 1.501(16)
C16A C26A 1.47(2)
C21 C22 1.390(15)
C21 C26 1.439(14)
C21A C22A 1.360(19)
C21A C26A 1.434(19)
C22 C23 1.397(14)
C22 H22 0.9500
C22A C23A 1.375(16)
C22A H22A 0.9500
C23 C24 1.380(18)
C23A C24A 1.40(2)
C24 C25 1.355(18)
C24 H24 0.9500
C24A C25A 1.37(2)
C24A H24A 0.9500
C25 C26 1.396(15)
C25A C26A 1.367(18)
C32 C33 1.402(14)
C32 H32 0.9500
C32A C33A 1.382(17)
C32A H32A 0.9500
C33 C34 1.396(15)
C33 H33 0.9500
C33A C34A 1.366(18)
C33A H33A 0.9500
C34 C35 1.427(16)
C34 H34 0.9500
C34A C35A 1.38(2)
C34A H34A 0.9500
C35 C36 1.379(14)
C35 H35 0.9500
C35A C36A 1.407(19)
C35A H35A 0.9500
C36 C46 1.479(15)
C36A C46A 1.49(2)
C41 C42 1.414(14)
C41 C46 1.432(13)
C41A C42A 1.363(19)
C41A C46A 1.409(19)
C42 C43 1.384(14)
C42 H42 0.9500
C42A C43A 1.341(17)
C42A H42A 0.9500
C43 C44 1.401(15)
C43A C44A 1.45(3)
C44 C45 1.372(16)
C44 H44 0.9500
C44A C45A 1.33(2)
C44A H44A 0.9500
C45 C46 1.406(14)
C45A C46A 1.386(15)
C51A C52A 1.395(14)
C51A C56A 1.414(14)
C51 C52 1.379(16)
C51 C56 1.405(15)
C52A C53A 1.391(14)
C52A C57A 1.496(16)
C52 C53 1.393(17)
C52 C57 1.511(18)
C53A C54A 1.376(18)
C53A H53A 0.9500
C53 C54 1.39(2)
C53 H53 0.9500
C54A C55A 1.443(18)
C54A H54A 0.9500
C54 C55 1.41(2)
C54 H54 0.9500
C55A C56A 1.383(14)
C55A H55A 0.9500
C55 C56 1.392(15)
C55 H55 0.9500
C56A C58A 1.514(16)
C56 C58 1.519(17)
C57A H57A 0.9800
C57A H57B 0.9800
C57A H57C 0.9800
C57A H57D 0.9800
C57A H57E 0.9800
C57A H57F 0.9800
C57 H57G 0.9800
C57 H57H 0.9800
C57 H57I 0.9800
C57 H57J 0.9800
C57 H57K 0.9800
C57 H57L 0.9800
C58A H58A 0.9800
C58A H58B 0.9800
C58A H58C 0.9800
C58A H58D 0.9800
C58A H58E 0.9800
C58A H58F 0.9800
C58 H58G 0.9800
C58 H58H 0.9800
C58 H58I 0.9800
C58 H58J 0.9800
C58 H58K 0.9800
C58 H58L 0.9800
C61A C62A 1.495(12)
C61A H61A 0.9800
C61A H61B 0.9800
C61A H61C 0.9800
C61A H61D 0.9800
C61A H61E 0.9800
C61A H61F 0.9800
C61 C62 1.500(14)
C61 H61G 0.9800
C61 H61H 0.9800
C61 H61I 0.9800
C61 H61J 0.9800
C61 H61K 0.9800
C61 H61L 0.9800
C61B C62B 1.503(14)
C61B H61M 0.9800
C61B H61N 0.9800
C61B H61O 0.9800
C61B H61P 0.9800
C61B H61Q 0.9800
C61B H61R 0.9800
C62A C63A 1.421(12)
C62 C63 1.433(13)
C62B C63B 1.434(13)
C63A C64A 1.420(11)
C63A H63A 0.9500
C63 C64 1.437(13)
C63 H63 0.9500
C63B C64B 1.425(13)
C63B H63B 0.9500
C64A C66A 1.451(11)
C64A C65A 1.493(11)
C64 C66 1.432(12)
C64 C65 1.498(14)
C64B C66B 1.447(13)
C64B C65B 1.507(14)
C65A H65A 0.9800
C65A H65B 0.9800
C65A H65C 0.9800
C65A H65D 0.9800
C65A H65E 0.9800
C65A H65F 0.9800
C65 H65G 0.9800
C65 H65H 0.9800
C65 H65I 0.9800
C65 H65J 0.9800
C65 H65K 0.9800
C65 H65L 0.9800
C65B H65M 0.9800
C65B H65N 0.9800
C65B H65O 0.9800
C65B H65P 0.9800
C65B H65Q 0.9800
C65B H65R 0.9800
C66A C67A 1.403(10)
C66 C67 1.422(12)
C66B C67 1.412(12)
C67A C68A 1.393(11)
C67A C81A 1.511(14)
C67 C68 1.379(10)
C67 C81 1.524(15)
C68A C70A 1.416(11)
C68 C70 1.427(10)
C69A C70A 1.486(12)
C69A H69A 0.9800
C69A H69B 0.9800
C69A H69C 0.9800
C69A H69D 0.9800
C69A H69E 0.9800
C69A H69F 0.9800
C69 C70 1.498(11)
C69 H69G 0.9800
C69 H69H 0.9800
C69 H69I 0.9800
C69 H69J 0.9800
C69 H69K 0.9800
C69 H69L 0.9800
C70 C71 1.425(10)
C70A C71A 1.429(11)
C71 C72 1.412(11)
C71 H71 0.9500
C71A C72A 1.418(12)
C71A H71A 0.9500
C72 C73 1.498(11)
C72A C73A 1.505(13)
C73 H73A 0.9800
C73 H73B 0.9800
C73 H73C 0.9800
C73 H73D 0.9800
C73 H73E 0.9800
C73 H73F 0.9800
C73A H73G 0.9800
C73A H73H 0.9800
C73A H73I 0.9800
C73A H73J 0.9800
C73A H73K 0.9800
C73A H73L 0.9800
C81 C86 1.402(17)
C81 C82 1.403(16)
C81A C82A 1.399(15)
C81A C86A 1.414(15)
C82A C83A 1.365(14)
C82A H82A 0.9500
C82 C83 1.385(14)
C82 H82 0.9500
C83 H83 0.9500
C83A H83A 0.9500
C85 C86 1.400(14)
C85 H85 0.9500
C85A C86A 1.372(14)
C85A H85A 0.9500
C86 H86 0.9500
C86A H86A 0.9500

loop_
_platon_squeeze_void_nr
_platon_squeeze_void_average_x
_platon_squeeze_void_average_y
_platon_squeeze_void_average_z
_platon_squeeze_void_volume
_platon_squeeze_void_count_electrons
_platon_squeeze_void_content
1 0.000 0.500 0.000 494 140 ' '
2 0.000 0.500 0.500 512 111 ' '
3 0.500 0.000 0.500 495 140 ' '
4 0.164 0.871 0.597 28 3 ' '
5 0.500 1.000 1.000 513 112 ' '
6 0.155 0.115 0.017 18 -1 ' '
7 0.336 0.371 0.903 28 3 ' '
8 0.344 0.615 0.483 18 -1 ' '
9 0.664 0.628 0.097 28 3 ' '
10 0.655 0.385 0.517 19 -1 ' '
11 0.836 0.128 0.403 28 3 ' '
12 0.844 0.885 0.983 18 -1 ' '
